data_7110509
loop_
_publ_author_name
'Tan, Xiang Shi'
'Fujii, Yuki'
'Sato, Tsuyoshi'
'Nakano, Yoshiharu'
'Yashiro, Morio'

_publ_section_title
;
 The crystal structures of glycylglycine and glycine complexes of
 cis,cis-1,3,5-triaminocyclohexane--copper(II) as reaction intermediates
 of metal-promoted peptide hydrolysis
;
_journal_issue 10
_journal_name_full 'Chemical Communications'
_journal_page_first 881
_journal_paper_doi 10.1039/a901569h
_journal_year 1999
_chemical_formula_sum 'C35 H46 B Cu N5 O4'
_chemical_formula_weight 675.14
_space_group_IT_number 2
_symmetry_cell_setting triclinic
_symmetry_Int_Tables_number 2
_symmetry_space_group_name_Hall '-P 1'
_symmetry_space_group_name_H-M 'P -1'
_audit_creation_date 'Tue Mar  2 21:30:33 1999'
_audit_creation_method 'from TEXRAY.INF file'
_cell_angle_alpha 92.29(3)
_cell_angle_beta 113.71(3)
_cell_angle_gamma 101.13(3)
_cell_formula_units_Z 2
_cell_length_a 10.238(4)
_cell_length_b 18.026(7)
_cell_length_c 10.065(3)
_cell_measurement_reflns_used 25
_cell_measurement_temperature 296.2
_cell_measurement_theta_max 15.0
_cell_measurement_theta_min 14.9
_cell_volume 1654.4(11)
_computing_cell_refinement 'Rigaku/AFC Diffractometer Control'
_computing_data_collection 'Rigaku/AFC Diffractometer Control'
_computing_data_reduction teXsan
_computing_publication_material teXsan
_computing_structure_refinement teXsan
_diffrn_ambient_temperature 296.2
_diffrn_measurement_device_type 'Rigaku AFC7R'
_diffrn_measurement_method \w-2\q
_diffrn_orient_matrix_UB_11 -0.07489
_diffrn_orient_matrix_UB_12 0.01689
_diffrn_orient_matrix_UB_13 -0.08536
_diffrn_orient_matrix_UB_21 -0.00618
_diffrn_orient_matrix_UB_22 0.04009
_diffrn_orient_matrix_UB_23 0.06744
_diffrn_orient_matrix_UB_31 0.07976
_diffrn_orient_matrix_UB_32 0.03687
_diffrn_orient_matrix_UB_33 -0.01207
_diffrn_radiation_detector 'scintillation counter'
_diffrn_radiation_monochromator graphite
_diffrn_radiation_source 'Rigaku rotating anode'
_diffrn_radiation_type 'Mo K\a'
_diffrn_radiation_wavelength 0.7107
_diffrn_reflns_av_R_equivalents 0.069
_diffrn_reflns_av_sigmaI/netI 0.047
_diffrn_reflns_limit_h_max 13
_diffrn_reflns_limit_h_min 0
_diffrn_reflns_limit_k_max 22
_diffrn_reflns_limit_k_min -23
_diffrn_reflns_limit_l_max 11
_diffrn_reflns_limit_l_min -13
_diffrn_reflns_number 7778
_diffrn_reflns_reduction_process 'Lp corrections applied'
_diffrn_reflns_theta_max 27.50
_diffrn_reflns_theta_min 2.23
_diffrn_standards_decay_% -2.66
_diffrn_standards_interval_count 150
_diffrn_standards_number 3
_exptl_absorpt_coefficient_mu 0.707
_exptl_absorpt_correction_T_max 1.000
_exptl_absorpt_correction_T_min 0.941
_exptl_absorpt_correction_type psi-scan
_exptl_absorpt_process_details '(North, Phillips & Mathews, 1968)'
_exptl_crystal_colour blue
_exptl_crystal_density_diffrn 1.355
_exptl_crystal_density_method 'not measured'
_exptl_crystal_description prismatic
_exptl_crystal_F_000 714.00
_exptl_crystal_size_max 0.800
_exptl_crystal_size_mid 0.500
_exptl_crystal_size_min 0.200
_refine_diff_density_max 0.47
_refine_diff_density_min -0.69
_refine_ls_extinction_method none
_refine_ls_goodness_of_fit_ref 3.470
_refine_ls_hydrogen_treatment noref
_refine_ls_matrix_type full
_refine_ls_number_constraints 0
_refine_ls_number_parameters 415
_refine_ls_number_reflns 5756
_refine_ls_number_restraints 0
_refine_ls_R_factor_all 0.0502
_refine_ls_R_factor_gt 0.0502
_refine_ls_shift/su_max 0.0750
_refine_ls_shift/su_mean 0.0070
_refine_ls_structure_factor_coef F
_refine_ls_weighting_details 'w = 1/[\s^2^(Fo) + 0.00002|Fo|^2^]'
_refine_ls_weighting_scheme calc
_refine_ls_wR_factor_gt 0.0506
_refine_ls_wR_factor_ref 0.0506
_reflns_number_gt 5756
_reflns_number_total 7586
_reflns_threshold_expression >2.0sigma(I)
_cod_data_source_file 901569hsup1.cif
_cod_data_source_block Tan264_Cu_complex_98/12/4
_cod_depositor_comments
;
The following automatic conversions were performed:
'_reflns_observed_expression' tag replaced with
'_reflns_threshold_expression' tag as specified in the replacement
file
'cod-tools/trunk/perl-scripts/inputs/replacement_tags.lst'.

'_atom_site_calc_flags'
tag replaced with '_atom_site_calc_flag' tag as specified in the
replacement file
'cod-tools/trunk/perl-scripts/inputs/replacement_tags.lst'.

'_atom_type_scat_imag'
tag replaced with '_atom_type_scat_dispersion_imag' tag as specified
in the replacement file
'cod-tools/trunk/perl-scripts/inputs/replacement_tags.lst'.

Automatic conversion script
Id: cif_correct_tags 3137 2015-03-23 15:08:43Z antanas 
;
_cod_original_cell_volume 1654(1)
_cod_original_sg_symbol_H-M 'P -1         '
_cod_original_formula_sum 'C35 H46 B Cu N5 O4 '
_cod_database_code 7110509

loop_
_symmetry_equiv_pos_as_xyz
x,y,z
-x,-y,-z

loop_
_atom_site_label
_atom_site_type_symbol
_atom_site_fract_x
_atom_site_fract_y
_atom_site_fract_z
_atom_site_U_iso_or_equiv
_atom_site_adp_type
_atom_site_occupancy
_atom_site_calc_flag
Cu Cu 0.86186(4) 0.82109(2) 1.04632(4) 0.04007(9) Uani 1.00 d
O(1) O 0.9193(2) 0.8407(1) 1.2656(2) 0.0487(6) Uani 1.00 d
O(2) O 1.1943(3) 0.9884(1) 1.7342(2) 0.0681(7) Uani 1.00 d
O(3) O 1.0183(2) 0.9301(1) 1.7954(2) 0.0605(7) Uani 1.00 d
O(4) O 0.6078(9) 0.9796(6) 0.9095(7) 0.404(5) Uani 1.00 d
N(1) N 0.6970(3) 0.7363(1) 1.0288(2) 0.0464(7) Uani 1.00 d
N(2) N 0.7738(3) 0.8279(1) 0.8299(2) 0.0438(7) Uani 1.00 d
N(3) N 0.9920(3) 0.7390(1) 1.0247(2) 0.0457(7) Uani 1.00 d
N(4) N 1.0193(3) 0.9176(1) 1.0981(2) 0.0463(7) Uani 1.00 d
N(5) N 1.0825(3) 0.9144(1) 1.4732(2) 0.0458(7) Uani 1.00 d
C(1) C 0.6494(3) 0.6724(2) 0.9080(3) 0.0490(9) Uani 1.00 d
C(2) C 0.5947(3) 0.7041(2) 0.7619(3) 0.0529(9) Uani 1.00 d
C(3) C 0.7167(3) 0.7534(2) 0.7340(3) 0.0439(8) Uani 1.00 d
C(4) C 0.8405(3) 0.7139(2) 0.7551(3) 0.0446(8) Uani 1.00 d
C(5) C 0.8970(3) 0.6786(2) 0.8979(3) 0.0445(8) Uani 1.00 d
C(6) C 0.7732(4) 0.6326(2) 0.9249(3) 0.0547(9) Uani 1.00 d
C(7) C 1.1243(3) 0.9213(2) 1.2517(3) 0.0510(9) Uani 1.00 d
C(8) C 1.0345(3) 0.8889(2) 1.3326(3) 0.0404(8) Uani 1.00 d
C(9) C 1.0050(3) 0.8901(2) 1.5626(3) 0.0461(8) Uani 1.00 d
C(10) C 1.0799(3) 0.9412(2) 1.7107(3) 0.0446(8) Uani 1.00 d
C(11) C 0.5730(3) 0.6572(2) 1.2622(3) 0.0334(7) Uani 1.00 d
C(12) C 0.7112(3) 0.6977(2) 1.3597(3) 0.0399(8) Uani 1.00 d
C(13) C 0.8382(3) 0.6714(2) 1.3904(3) 0.0512(9) Uani 1.00 d
C(14) C 0.8298(3) 0.6010(2) 1.3233(3) 0.0575(10) Uani 1.00 d
C(15) C 0.6947(4) 0.5584(2) 1.2272(3) 0.0563(9) Uani 1.00 d
C(16) C 0.5708(3) 0.5855(2) 1.1978(3) 0.0459(8) Uani 1.00 d
C(17) C 0.3430(3) 0.6973(2) 1.0511(3) 0.0341(7) Uani 1.00 d
C(18) C 0.3320(3) 0.7687(2) 1.0034(3) 0.0460(8) Uani 1.00 d
C(19) C 0.2741(4) 0.7787(2) 0.8547(4) 0.059(1) Uani 1.00 d
C(20) C 0.2250(3) 0.7172(2) 0.7483(3) 0.0561(10) Uani 1.00 d
C(21) C 0.2318(3) 0.6456(2) 0.7894(3) 0.0523(9) Uani 1.00 d
C(22) C 0.2891(3) 0.6370(2) 0.9378(3) 0.0456(8) Uani 1.00 d
C(23) C 0.3128(3) 0.6127(1) 1.2597(3) 0.0324(7) Uani 1.00 d
C(24) C 0.1627(3) 0.5829(2) 1.1750(3) 0.0371(7) Uani 1.00 d
C(25) C 0.0790(3) 0.5247(2) 1.2131(3) 0.0444(8) Uani 1.00 d
C(26) C 0.1420(3) 0.4939(2) 1.3414(3) 0.0481(8) Uani 1.00 d
C(27) C 0.2895(3) 0.5211(2) 1.4278(3) 0.0496(9) Uani 1.00 d
C(28) C 0.3723(3) 0.5784(2) 1.3878(3) 0.0435(8) Uani 1.00 d
C(29) C 0.4424(3) 0.7614(2) 1.3312(3) 0.0340(7) Uani 1.00 d
C(30) C 0.3698(3) 0.7660(2) 1.4214(3) 0.0406(8) Uani 1.00 d
C(31) C 0.3947(4) 0.8326(2) 1.5143(3) 0.0523(9) Uani 1.00 d
C(32) C 0.4932(4) 0.8977(2) 1.5155(4) 0.0593(10) Uani 1.00 d
C(33) C 0.5644(4) 0.8962(2) 1.4263(4) 0.0537(9) Uani 1.00 d
C(34) C 0.5405(3) 0.8299(2) 1.3370(3) 0.0432(8) Uani 1.00 d
C(35) C 0.6832(5) 0.9409(3) 0.9863(5) 0.176(2) Uani 1.00 d
B B 0.4165(3) 0.6832(2) 1.2253(3) 0.0314(8) Uani 1.00 d
H(1) H 0.5590 0.6333 0.9105 0.0696 Uiso 1.00 calc
H(2) H 0.4977 0.7215 0.7420 0.0696 Uiso 1.00 calc
H(3) H 0.5372 0.6520 0.6721 0.0696 Uiso 1.00 calc
H(4) H 0.6800 0.7622 0.6348 0.0696 Uiso 1.00 calc
H(5) H 0.7893 0.6663 0.6610 0.0696 Uiso 1.00 calc
H(6) H 0.9339 0.7465 0.7584 0.0696 Uiso 1.00 calc
H(7) H 0.9785 0.6473 0.8915 0.0696 Uiso 1.00 calc
H(8) H 0.7263 0.5828 0.8422 0.0696 Uiso 1.00 calc
H(9) H 0.7844 0.6141 1.0138 0.0696 Uiso 1.00 calc
H(10) H 0.6131 0.7587 1.0242 0.0696 Uiso 1.00 calc
H(11) H 0.7250 0.7209 1.1128 0.0696 Uiso 1.00 calc
H(12) H 0.6875 0.8492 0.8055 0.0696 Uiso 1.00 calc
H(13) H 0.8486 0.8578 0.7930 0.0696 Uiso 1.00 calc
H(14) H 1.1010 0.7744 1.0197 0.0696 Uiso 1.00 calc
H(15) H 1.0002 0.7043 1.1082 0.0696 Uiso 1.00 calc
H(16) H 1.0662 0.9281 1.0373 0.0696 Uiso 1.00 calc
H(17) H 0.9724 0.9689 1.0930 0.0696 Uiso 1.00 calc
H(18) H 1.2175 0.8892 1.2621 0.0696 Uiso 1.00 calc
H(19) H 1.1867 0.9747 1.2992 0.0696 Uiso 1.00 calc
H(20) H 1.1801 0.9456 1.5294 0.0696 Uiso 1.00 calc
H(21) H 1.0051 0.8316 1.5884 0.0696 Uiso 1.00 calc
H(22) H 0.8983 0.8943 1.5228 0.0696 Uiso 1.00 calc
H(23) H 0.7259 0.7553 1.4037 0.0696 Uiso 1.00 calc
H(24) H 0.9405 0.7031 1.4660 0.0696 Uiso 1.00 calc
H(25) H 0.9343 0.5941 1.3654 0.0696 Uiso 1.00 calc
H(26) H 0.6931 0.5041 1.1595 0.0696 Uiso 1.00 calc
H(27) H 0.4724 0.5534 1.1346 0.0696 Uiso 1.00 calc
H(28) H 0.3732 0.8189 1.0806 0.0696 Uiso 1.00 calc
H(29) H 0.2806 0.8366 0.8266 0.0696 Uiso 1.00 calc
H(30) H 0.1815 0.7226 0.6385 0.0696 Uiso 1.00 calc
H(31) H 0.1902 0.5950 0.7023 0.0696 Uiso 1.00 calc
H(32) H 0.2776 0.5818 0.9620 0.0696 Uiso 1.00 calc
H(33) H 0.1283 0.6086 1.0820 0.0696 Uiso 1.00 calc
H(34) H -0.0373 0.5032 1.1355 0.0696 Uiso 1.00 calc
H(35) H 0.0676 0.4553 1.3737 0.0696 Uiso 1.00 calc
H(36) H 0.3405 0.5049 1.5258 0.0696 Uiso 1.00 calc
H(37) H 0.4886 0.5928 1.4366 0.0696 Uiso 1.00 calc
H(38) H 0.3032 0.7179 1.4343 0.0696 Uiso 1.00 calc
H(39) H 0.3644 0.8346 1.6090 0.0696 Uiso 1.00 calc
H(40) H 0.5021 0.9492 1.5808 0.0696 Uiso 1.00 calc
H(41) H 0.6523 0.9440 1.4306 0.0696 Uiso 1.00 calc
H(42) H 0.5962 0.8305 1.2728 0.0696 Uiso 1.00 calc
H(43) H 0.7203 0.9660 1.0812 0.0696 Uiso 1.00 calc
H(44) H 0.6137 0.9253 1.0237 0.0696 Uiso 1.00 calc
H(45) H 0.7101 0.9112 1.0376 0.0696 Uiso 1.00 calc
H(46) H 0.5936 0.9958 0.8950 0.0696 Uiso 1.00 calc

loop_
_atom_site_aniso_label
_atom_site_aniso_U_11
_atom_site_aniso_U_22
_atom_site_aniso_U_33
_atom_site_aniso_U_12
_atom_site_aniso_U_13
_atom_site_aniso_U_23
Cu 0.0518(2) 0.0442(2) 0.0280(2) 0.0112(2) 0.0204(1) 0.0060(1)
O(1) 0.060(1) 0.052(1) 0.0298(9) 0.000(1) 0.0213(8) -0.0014(9)
O(2) 0.068(2) 0.077(2) 0.042(1) -0.015(1) 0.023(1) -0.010(1)
O(3) 0.078(1) 0.067(2) 0.042(1) 0.009(1) 0.0358(10) 0.000(1)
O(4) 0.458(10) 0.59(1) 0.195(6) 0.208(9) 0.142(5) -0.041(7)
N(1) 0.048(1) 0.063(2) 0.031(1) 0.008(1) 0.0227(9) 0.004(1)
N(2) 0.052(1) 0.058(2) 0.033(1) 0.027(1) 0.0216(9) 0.016(1)
N(3) 0.050(1) 0.053(2) 0.037(1) 0.023(1) 0.015(1) 0.009(1)
N(4) 0.062(2) 0.050(2) 0.032(1) 0.012(1) 0.025(1) 0.012(1)
N(5) 0.047(1) 0.057(2) 0.031(1) 0.006(1) 0.0164(10) 0.003(1)
C(1) 0.049(2) 0.062(2) 0.032(1) 0.000(2) 0.019(1) 0.002(1)
C(2) 0.037(2) 0.081(2) 0.032(1) 0.008(2) 0.008(1) 0.004(2)
C(3) 0.047(2) 0.063(2) 0.024(1) 0.018(1) 0.014(1) 0.011(1)
C(4) 0.051(2) 0.059(2) 0.033(1) 0.019(1) 0.023(1) 0.009(1)
C(5) 0.053(2) 0.051(2) 0.035(1) 0.024(1) 0.019(1) 0.007(1)
C(6) 0.083(2) 0.045(2) 0.039(2) 0.013(2) 0.029(1) 0.010(1)
C(7) 0.053(2) 0.061(2) 0.036(1) 0.004(2) 0.019(1) 0.007(1)
C(8) 0.048(2) 0.044(2) 0.031(1) 0.012(1) 0.018(1) 0.007(1)
C(9) 0.056(2) 0.050(2) 0.034(1) 0.006(1) 0.024(1) 0.003(1)
C(10) 0.057(2) 0.045(2) 0.033(1) 0.013(1) 0.020(1) 0.006(1)
C(11) 0.041(1) 0.039(2) 0.026(1) 0.012(1) 0.0178(10) 0.010(1)
C(12) 0.041(1) 0.051(2) 0.032(1) 0.016(1) 0.017(1) 0.009(1)
C(13) 0.042(2) 0.076(2) 0.038(2) 0.022(2) 0.016(1) 0.012(2)
C(14) 0.060(2) 0.089(2) 0.045(2) 0.046(2) 0.030(1) 0.027(2)
C(15) 0.084(2) 0.059(2) 0.047(2) 0.041(2) 0.036(1) 0.016(1)
C(16) 0.058(2) 0.043(2) 0.039(1) 0.019(1) 0.020(1) 0.008(1)
C(17) 0.030(1) 0.041(2) 0.034(1) 0.010(1) 0.016(1) 0.010(1)
C(18) 0.042(2) 0.049(2) 0.044(2) 0.011(1) 0.014(1) 0.016(1)
C(19) 0.055(2) 0.068(2) 0.054(2) 0.020(2) 0.019(1) 0.034(2)
C(20) 0.037(2) 0.088(3) 0.036(2) 0.009(2) 0.010(1) 0.023(2)
C(21) 0.044(2) 0.073(2) 0.034(2) 0.012(2) 0.013(1) 0.005(2)
C(22) 0.051(2) 0.051(2) 0.034(1) 0.012(1) 0.017(1) 0.008(1)
C(23) 0.039(1) 0.030(1) 0.030(1) 0.009(1) 0.016(1) 0.004(1)
C(24) 0.039(1) 0.036(2) 0.037(1) 0.012(1) 0.016(1) 0.007(1)
C(25) 0.040(2) 0.042(2) 0.053(2) 0.007(1) 0.023(1) 0.002(1)
C(26) 0.056(2) 0.043(2) 0.056(2) 0.007(1) 0.035(1) 0.012(1)
C(27) 0.060(2) 0.052(2) 0.042(2) 0.014(2) 0.025(1) 0.021(1)
C(28) 0.043(2) 0.050(2) 0.032(1) 0.006(1) 0.013(1) 0.010(1)
C(29) 0.035(1) 0.035(1) 0.031(1) 0.012(1) 0.011(1) 0.009(1)
C(30) 0.048(2) 0.040(2) 0.039(1) 0.020(1) 0.019(1) 0.012(1)
C(31) 0.073(2) 0.053(2) 0.042(2) 0.033(2) 0.027(1) 0.009(1)
C(32) 0.080(2) 0.042(2) 0.051(2) 0.029(2) 0.016(2) 0.000(2)
C(33) 0.055(2) 0.035(2) 0.059(2) 0.007(1) 0.014(2) 0.002(2)
C(34) 0.044(2) 0.039(2) 0.044(2) 0.010(1) 0.016(1) 0.006(1)
C(35) 0.116(3) 0.265(4) 0.090(3) 0.138(2) -0.041(2) -0.119(3)
B 0.033(1) 0.034(2) 0.028(1) 0.008(1) 0.013(1) 0.005(1)

loop_
_atom_type_symbol
_atom_type_description
_atom_type_scat_dispersion_real
_atom_type_scat_dispersion_imag
_atom_type_scat_source
C C 0.003 0.002
;International Tables for Crystallography
(1992, Vol. C, Tables 4.2.6.8 and 6.1.1.1)
;
H H 0.000 0.000
;International Tables for Crystallography
(1992, Vol. C, Table 6.1.1.2)
;
N N 0.006 0.003
;International Tables for Crystallography
(1992, Vol. C, Tables 4.2.6.8 and 6.1.1.1)
;
O O 0.011 0.006
;International Tables for Crystallography
(1992, Vol. C, Tables 4.2.6.8 and 6.1.1.1)
;
B B 0.001 0.001
;International Tables for Crystallography
(1992, Vol. C, Tables 4.2.6.8 and 6.1.1.1)
;
Cu Cu 0.320 1.265
;International Tables for Crystallography
(1992, Vol. C, Tables 4.2.6.8 and 6.1.1.1)
;

loop_
_geom_angle_atom_site_label_1
_geom_angle_atom_site_label_2
_geom_angle_atom_site_label_3
_geom_angle
_geom_angle_site_symmetry_1
_geom_angle_site_symmetry_2
_geom_angle_site_symmetry_3
_geom_angle_publ_flag
O(1) Cu N(1) 89.38(9) 1_555 1_555 1_555 yes
O(1) Cu N(2) 162.32(10) 1_555 1_555 1_555 yes
O(1) Cu N(3) 104.52(9) 1_555 1_555 1_555 yes
O(1) Cu N(4) 80.32(9) 1_555 1_555 1_555 yes
N(1) Cu N(2) 92.61(9) 1_555 1_555 1_555 yes
N(1) Cu N(3) 91.5(1) 1_555 1_555 1_555 yes
N(1) Cu N(4) 167.49(10) 1_555 1_555 1_555 yes
N(2) Cu N(3) 93.00(9) 1_555 1_555 1_555 yes
N(2) Cu N(4) 95.09(9) 1_555 1_555 1_555 yes
N(3) Cu N(4) 97.9(1) 1_555 1_555 1_555 yes
Cu O(1) C(8) 113.9(2) 1_555 1_555 1_555 yes
C(35) O(4) H(46) 162(1) 1_555 1_555 1_555 no
Cu N(1) C(1) 116.7(2) 1_555 1_555 1_555 yes
Cu N(1) H(10) 108.3(2) 1_555 1_555 1_555 no
Cu N(1) H(11) 104.6(2) 1_555 1_555 1_555 no
C(1) N(1) H(10) 111.7(2) 1_555 1_555 1_555 no
C(1) N(1) H(11) 112.0(3) 1_555 1_555 1_555 no
H(10) N(1) H(11) 102.3(2) 1_555 1_555 1_555 no
Cu N(2) C(3) 115.1(2) 1_555 1_555 1_555 yes
Cu N(2) H(12) 108.9(2) 1_555 1_555 1_555 no
Cu N(2) H(13) 113.6(2) 1_555 1_555 1_555 no
C(3) N(2) H(12) 103.8(2) 1_555 1_555 1_555 no
C(3) N(2) H(13) 102.7(2) 1_555 1_555 1_555 no
H(12) N(2) H(13) 112.4(2) 1_555 1_555 1_555 no
Cu N(3) C(5) 109.4(2) 1_555 1_555 1_555 yes
Cu N(3) H(14) 108.2(2) 1_555 1_555 1_555 no
Cu N(3) H(15) 105.8(2) 1_555 1_555 1_555 no
C(5) N(3) H(14) 115.8(2) 1_555 1_555 1_555 no
C(5) N(3) H(15) 97.1(2) 1_555 1_555 1_555 no
H(14) N(3) H(15) 119.6(2) 1_555 1_555 1_555 no
Cu N(4) C(7) 108.3(2) 1_555 1_555 1_555 yes
Cu N(4) H(16) 118.8(2) 1_555 1_555 1_555 no
Cu N(4) H(17) 110.9(2) 1_555 1_555 1_555 no
C(7) N(4) H(16) 111.8(2) 1_555 1_555 1_555 no
C(7) N(4) H(17) 106.1(2) 1_555 1_555 1_555 no
H(16) N(4) H(17) 100.0(2) 1_555 1_555 1_555 no
C(8) N(5) C(9) 124.0(2) 1_555 1_555 1_555 yes
C(8) N(5) H(20) 122.4(3) 1_555 1_555 1_555 no
C(9) N(5) H(20) 113.0(2) 1_555 1_555 1_555 no
N(1) C(1) C(2) 108.6(3) 1_555 1_555 1_555 yes
N(1) C(1) C(6) 111.6(2) 1_555 1_555 1_555 yes
N(1) C(1) H(1) 107.7(3) 1_555 1_555 1_555 no
C(2) C(1) C(6) 111.2(3) 1_555 1_555 1_555 yes
C(2) C(1) H(1) 107.2(2) 1_555 1_555 1_555 no
C(6) C(1) H(1) 110.3(3) 1_555 1_555 1_555 no
C(1) C(2) C(3) 113.3(2) 1_555 1_555 1_555 yes
C(1) C(2) H(2) 110.7(3) 1_555 1_555 1_555 no
C(1) C(2) H(3) 106.4(3) 1_555 1_555 1_555 no
C(3) C(2) H(2) 120.8(3) 1_555 1_555 1_555 no
C(3) C(2) H(3) 109.3(3) 1_555 1_555 1_555 no
H(2) C(2) H(3) 93.7(2) 1_555 1_555 1_555 no
N(2) C(3) C(2) 110.5(2) 1_555 1_555 1_555 yes
N(2) C(3) C(4) 110.3(2) 1_555 1_555 1_555 yes
N(2) C(3) H(4) 109.3(3) 1_555 1_555 1_555 no
C(2) C(3) C(4) 112.0(3) 1_555 1_555 1_555 yes
C(2) C(3) H(4) 109.3(3) 1_555 1_555 1_555 no
C(4) C(3) H(4) 105.3(3) 1_555 1_555 1_555 no
C(3) C(4) C(5) 115.2(2) 1_555 1_555 1_555 yes
C(3) C(4) H(5) 103.2(2) 1_555 1_555 1_555 no
C(3) C(4) H(6) 116.5(3) 1_555 1_555 1_555 no
C(5) C(4) H(5) 108.2(3) 1_555 1_555 1_555 no
C(5) C(4) H(6) 101.8(2) 1_555 1_555 1_555 no
H(5) C(4) H(6) 112.0(3) 1_555 1_555 1_555 no
N(3) C(5) C(4) 110.7(2) 1_555 1_555 1_555 yes
N(3) C(5) C(6) 110.7(2) 1_555 1_555 1_555 yes
N(3) C(5) H(7) 101.2(2) 1_555 1_555 1_555 no
C(4) C(5) C(6) 111.5(2) 1_555 1_555 1_555 yes
C(4) C(5) H(7) 106.2(2) 1_555 1_555 1_555 no
C(6) C(5) H(7) 116.0(3) 1_555 1_555 1_555 no
C(1) C(6) C(5) 115.2(3) 1_555 1_555 1_555 yes
C(1) C(6) H(8) 107.0(3) 1_555 1_555 1_555 no
C(1) C(6) H(9) 97.9(3) 1_555 1_555 1_555 no
C(5) C(6) H(8) 105.6(3) 1_555 1_555 1_555 no
C(5) C(6) H(9) 123.9(3) 1_555 1_555 1_555 no
H(8) C(6) H(9) 106.0(3) 1_555 1_555 1_555 no
N(4) C(7) C(8) 106.1(2) 1_555 1_555 1_555 yes
N(4) C(7) H(18) 112.1(3) 1_555 1_555 1_555 no
N(4) C(7) H(19) 114.1(3) 1_555 1_555 1_555 no
C(8) C(7) H(18) 113.2(3) 1_555 1_555 1_555 no
C(8) C(7) H(19) 111.6(3) 1_555 1_555 1_555 no
H(18) C(7) H(19) 99.9(2) 1_555 1_555 1_555 no
O(1) C(8) N(5) 122.6(3) 1_555 1_555 1_555 yes
O(1) C(8) C(7) 119.1(2) 1_555 1_555 1_555 yes
N(5) C(8) C(7) 118.3(3) 1_555 1_555 1_555 yes
N(5) C(9) C(10) 109.0(2) 1_555 1_555 1_555 yes
N(5) C(9) H(21) 114.4(3) 1_555 1_555 1_555 no
N(5) C(9) H(22) 116.0(3) 1_555 1_555 1_555 no
C(10) C(9) H(21) 105.7(2) 1_555 1_555 1_555 no
C(10) C(9) H(22) 104.6(3) 1_555 1_555 1_555 no
H(21) C(9) H(22) 106.1(3) 1_555 1_555 1_555 no
O(2) C(10) O(3) 126.9(3) 1_555 1_555 1_555 yes
O(2) C(10) C(9) 117.2(3) 1_555 1_555 1_555 yes
O(3) C(10) C(9) 116.0(3) 1_555 1_555 1_555 yes
C(12) C(11) C(16) 114.3(3) 1_555 1_555 1_555 yes
C(12) C(11) B 126.1(2) 1_555 1_555 1_555 yes
C(16) C(11) B 119.5(2) 1_555 1_555 1_555 yes
C(11) C(12) C(13) 123.4(3) 1_555 1_555 1_555 yes
C(11) C(12) H(23) 119.7(3) 1_555 1_555 1_555 no
C(13) C(12) H(23) 116.4(3) 1_555 1_555 1_555 no
C(12) C(13) C(14) 119.9(3) 1_555 1_555 1_555 yes
C(12) C(13) H(24) 121.4(3) 1_555 1_555 1_555 no
C(14) C(13) H(24) 118.7(3) 1_555 1_555 1_555 no
C(13) C(14) C(15) 118.7(3) 1_555 1_555 1_555 yes
C(13) C(14) H(25) 105.0(3) 1_555 1_555 1_555 no
C(15) C(14) H(25) 136.3(4) 1_555 1_555 1_555 no
C(14) C(15) C(16) 120.6(3) 1_555 1_555 1_555 yes
C(14) C(15) H(26) 116.9(3) 1_555 1_555 1_555 no
C(16) C(15) H(26) 121.8(3) 1_555 1_555 1_555 no
C(11) C(16) C(15) 123.1(3) 1_555 1_555 1_555 yes
C(11) C(16) H(27) 115.9(3) 1_555 1_555 1_555 no
C(15) C(16) H(27) 120.8(3) 1_555 1_555 1_555 no
C(18) C(17) C(22) 114.1(2) 1_555 1_555 1_555 yes
C(18) C(17) B 124.5(2) 1_555 1_555 1_555 yes
C(22) C(17) B 121.4(2) 1_555 1_555 1_555 yes
C(17) C(18) C(19) 122.8(3) 1_555 1_555 1_555 yes
C(17) C(18) H(28) 120.3(3) 1_555 1_555 1_555 no
C(19) C(18) H(28) 116.9(3) 1_555 1_555 1_555 no
C(18) C(19) C(20) 120.5(3) 1_555 1_555 1_555 yes
C(18) C(19) H(29) 118.3(3) 1_555 1_555 1_555 no
C(20) C(19) H(29) 120.9(3) 1_555 1_555 1_555 no
C(19) C(20) C(21) 119.1(3) 1_555 1_555 1_555 yes
C(19) C(20) H(30) 122.3(4) 1_555 1_555 1_555 no
C(21) C(20) H(30) 118.7(3) 1_555 1_555 1_555 no
C(20) C(21) C(22) 119.5(3) 1_555 1_555 1_555 yes
C(20) C(21) H(31) 119.2(3) 1_555 1_555 1_555 no
C(22) C(21) H(31) 121.3(3) 1_555 1_555 1_555 no
C(17) C(22) C(21) 124.2(3) 1_555 1_555 1_555 yes
C(17) C(22) H(32) 119.3(3) 1_555 1_555 1_555 no
C(21) C(22) H(32) 116.0(3) 1_555 1_555 1_555 no
C(24) C(23) C(28) 114.1(2) 1_555 1_555 1_555 yes
C(24) C(23) B 126.0(2) 1_555 1_555 1_555 yes
C(28) C(23) B 119.8(2) 1_555 1_555 1_555 yes
C(23) C(24) C(25) 123.3(3) 1_555 1_555 1_555 yes
C(23) C(24) H(33) 109.8(2) 1_555 1_555 1_555 no
C(25) C(24) H(33) 126.8(3) 1_555 1_555 1_555 no
C(24) C(25) C(26) 120.3(3) 1_555 1_555 1_555 yes
C(24) C(25) H(34) 117.5(3) 1_555 1_555 1_555 no
C(26) C(25) H(34) 122.2(3) 1_555 1_555 1_555 no
C(25) C(26) C(27) 118.4(3) 1_555 1_555 1_555 yes
C(25) C(26) H(35) 116.6(3) 1_555 1_555 1_555 no
C(27) C(26) H(35) 124.4(3) 1_555 1_555 1_555 no
C(26) C(27) C(28) 120.8(3) 1_555 1_555 1_555 yes
C(26) C(27) H(36) 122.9(3) 1_555 1_555 1_555 no
C(28) C(27) H(36) 116.1(3) 1_555 1_555 1_555 no
C(23) C(28) C(27) 123.0(3) 1_555 1_555 1_555 yes
C(23) C(28) H(37) 112.4(3) 1_555 1_555 1_555 no
C(27) C(28) H(37) 123.5(3) 1_555 1_555 1_555 no
C(30) C(29) C(34) 114.7(3) 1_555 1_555 1_555 yes
C(30) C(29) B 123.1(2) 1_555 1_555 1_555 yes
C(34) C(29) B 122.2(3) 1_555 1_555 1_555 yes
C(29) C(30) C(31) 123.0(3) 1_555 1_555 1_555 yes
C(29) C(30) H(38) 121.4(3) 1_555 1_555 1_555 no
C(31) C(30) H(38) 115.2(3) 1_555 1_555 1_555 no
C(30) C(31) C(32) 119.4(3) 1_555 1_555 1_555 yes
C(30) C(31) H(39) 124.9(3) 1_555 1_555 1_555 no
C(32) C(31) H(39) 113.8(3) 1_555 1_555 1_555 no
C(31) C(32) C(33) 119.6(3) 1_555 1_555 1_555 yes
C(31) C(32) H(40) 117.3(3) 1_555 1_555 1_555 no
C(33) C(32) H(40) 122.9(3) 1_555 1_555 1_555 no
C(32) C(33) C(34) 120.4(3) 1_555 1_555 1_555 yes
C(32) C(33) H(41) 122.9(3) 1_555 1_555 1_555 no
C(34) C(33) H(41) 116.3(3) 1_555 1_555 1_555 no
C(29) C(34) C(33) 123.0(3) 1_555 1_555 1_555 yes
C(29) C(34) H(42) 118.5(3) 1_555 1_555 1_555 no
C(33) C(34) H(42) 118.5(3) 1_555 1_555 1_555 no
O(4) C(35) H(43) 105.4(6) 1_555 1_555 1_555 no
O(4) C(35) H(44) 90.4(6) 1_555 1_555 1_555 no
O(4) C(35) H(45) 162.9(9) 1_555 1_555 1_555 no
H(43) C(35) H(44) 72.3(4) 1_555 1_555 1_555 no
H(43) C(35) H(45) 74.1(4) 1_555 1_555 1_555 no
H(44) C(35) H(45) 73.0(6) 1_555 1_555 1_555 no
C(11) B C(17) 109.5(2) 1_555 1_555 1_555 yes
C(11) B C(23) 105.4(2) 1_555 1_555 1_555 yes
C(11) B C(29) 111.0(2) 1_555 1_555 1_555 yes
C(17) B C(23) 111.6(2) 1_555 1_555 1_555 yes
C(17) B C(29) 109.7(2) 1_555 1_555 1_555 yes
C(23) B C(29) 109.5(2) 1_555 1_555 1_555 yes

loop_
_geom_bond_atom_site_label_1
_geom_bond_atom_site_label_2
_geom_bond_distance
_geom_bond_site_symmetry_1
_geom_bond_site_symmetry_2
_geom_bond_publ_flag
Cu O(1) 2.039(2) 1_555 1_555 yes
Cu N(1) 1.990(3) 1_555 1_555 yes
Cu N(2) 2.015(2) 1_555 1_555 yes
Cu N(3) 2.232(3) 1_555 1_555 yes
Cu N(4) 2.017(3) 1_555 1_555 yes
O(1) C(8) 1.232(3) 1_555 1_555 yes
O(2) C(10) 1.237(4) 1_555 1_555 yes
O(3) C(10) 1.249(4) 1_555 1_555 yes
O(4) C(35) 1.206(10) 1_555 1_555 yes
O(4) H(46) 0.360 1_555 1_555 no
N(1) C(1) 1.496(4) 1_555 1_555 yes
N(1) H(10) 1.003 1_555 1_555 no
N(1) H(11) 0.854 1_555 1_555 no
N(2) C(3) 1.488(4) 1_555 1_555 yes
N(2) H(12) 0.977 1_555 1_555 no
N(2) H(13) 1.049 1_555 1_555 no
N(3) C(5) 1.497(4) 1_555 1_555 yes
N(3) H(14) 1.195 1_555 1_555 no
N(3) H(15) 1.054 1_555 1_555 no
N(4) C(7) 1.475(3) 1_555 1_555 yes
N(4) H(16) 0.923 1_555 1_555 no
N(4) H(17) 1.115 1_555 1_555 no
N(5) C(8) 1.325(3) 1_555 1_555 yes
N(5) C(9) 1.451(4) 1_555 1_555 yes
N(5) H(20) 0.968 1_555 1_555 no
C(1) C(2) 1.527(4) 1_555 1_555 yes
C(1) C(6) 1.529(5) 1_555 1_555 yes
C(1) H(1) 1.059 1_555 1_555 no
C(2) C(3) 1.518(4) 1_555 1_555 yes
C(2) H(2) 1.044 1_555 1_555 no
C(2) H(3) 1.156 1_555 1_555 no
C(3) C(4) 1.518(4) 1_555 1_555 yes
C(3) H(4) 0.947 1_555 1_555 no
C(4) C(5) 1.534(4) 1_555 1_555 yes
C(4) H(5) 1.126 1_555 1_555 no
C(4) H(6) 1.009 1_555 1_555 no
C(5) C(6) 1.502(4) 1_555 1_555 yes
C(5) H(7) 1.113 1_555 1_555 no
C(6) H(8) 1.086 1_555 1_555 no
C(6) H(9) 0.938 1_555 1_555 no
C(7) C(8) 1.511(4) 1_555 1_555 yes
C(7) H(18) 1.179 1_555 1_555 no
C(7) H(19) 1.023 1_555 1_555 no
C(9) C(10) 1.534(4) 1_555 1_555 yes
C(9) H(21) 1.097 1_555 1_555 no
C(9) H(22) 1.020 1_555 1_555 no
C(11) C(12) 1.388(4) 1_555 1_555 yes
C(11) C(16) 1.415(4) 1_555 1_555 yes
C(11) B 1.658(4) 1_555 1_555 yes
C(12) C(13) 1.391(4) 1_555 1_555 yes
C(12) H(23) 1.071 1_555 1_555 no
C(13) C(14) 1.385(5) 1_555 1_555 yes
C(13) H(24) 1.047 1_555 1_555 no
C(14) C(15) 1.376(4) 1_555 1_555 yes
C(14) H(25) 1.015 1_555 1_555 no
C(15) C(16) 1.373(4) 1_555 1_555 yes
C(15) H(26) 1.163 1_555 1_555 no
C(16) H(27) 0.992 1_555 1_555 no
C(17) C(18) 1.401(4) 1_555 1_555 yes
C(17) C(22) 1.396(4) 1_555 1_555 yes
C(17) B 1.659(4) 1_555 1_555 yes
C(18) C(19) 1.404(4) 1_555 1_555 yes
C(18) H(28) 1.064 1_555 1_555 no
C(19) C(20) 1.373(5) 1_555 1_555 yes
C(19) H(29) 1.089 1_555 1_555 no
C(20) C(21) 1.377(5) 1_555 1_555 yes
C(20) H(30) 1.029 1_555 1_555 no
C(21) C(22) 1.396(4) 1_555 1_555 yes
C(21) H(31) 1.126 1_555 1_555 no
C(22) H(32) 1.030 1_555 1_555 no
C(23) C(24) 1.403(4) 1_555 1_555 yes
C(23) C(28) 1.413(4) 1_555 1_555 yes
C(23) B 1.635(4) 1_555 1_555 yes
C(24) C(25) 1.389(4) 1_555 1_555 yes
C(24) H(33) 1.024 1_555 1_555 no
C(25) C(26) 1.386(4) 1_555 1_555 yes
C(25) H(34) 1.108 1_555 1_555 no
C(26) C(27) 1.378(4) 1_555 1_555 yes
C(26) H(35) 1.088 1_555 1_555 no
C(27) C(28) 1.384(4) 1_555 1_555 yes
C(27) H(36) 0.999 1_555 1_555 no
C(28) H(37) 1.061 1_555 1_555 no
C(29) C(30) 1.395(4) 1_555 1_555 yes
C(29) C(34) 1.416(4) 1_555 1_555 yes
C(29) B 1.644(4) 1_555 1_555 yes
C(30) C(31) 1.408(4) 1_555 1_555 yes
C(30) H(38) 1.042 1_555 1_555 no
C(31) C(32) 1.388(4) 1_555 1_555 yes
C(31) H(39) 1.116 1_555 1_555 no
C(32) C(33) 1.368(5) 1_555 1_555 yes
C(32) H(40) 1.084 1_555 1_555 no
C(33) C(34) 1.386(4) 1_555 1_555 yes
C(33) H(41) 1.104 1_555 1_555 no
C(34) H(42) 1.018 1_555 1_555 no
C(35) H(43) 0.932 1_555 1_555 no
C(35) H(44) 0.935 1_555 1_555 no
C(35) H(45) 0.770 1_555 1_555 no

loop_
_geom_torsion_atom_site_label_1
_geom_torsion_atom_site_label_2
_geom_torsion_atom_site_label_3
_geom_torsion_atom_site_label_4
_geom_torsion
_geom_torsion_site_symmetry_1
_geom_torsion_site_symmetry_2
_geom_torsion_site_symmetry_3
_geom_torsion_site_symmetry_4
_geom_torsion_publ_flag
Cu O(1) C(8) N(5) 173.6(2) 1_555 1_555 1_555 1_555 yes
Cu O(1) C(8) C(7) -5.7(4) 1_555 1_555 1_555 1_555 yes
Cu N(1) C(1) C(2) -62.0(3) 1_555 1_555 1_555 1_555 yes
Cu N(1) C(1) C(6) 61.0(3) 1_555 1_555 1_555 1_555 yes
Cu N(2) C(3) C(2) 61.3(3) 1_555 1_555 1_555 1_555 yes
Cu N(2) C(3) C(4) -63.1(3) 1_555 1_555 1_555 1_555 yes
Cu N(3) C(5) C(4) 60.5(3) 1_555 1_555 1_555 1_555 yes
Cu N(3) C(5) C(6) -63.7(3) 1_555 1_555 1_555 1_555 yes
Cu N(4) C(7) C(8) -36.8(3) 1_555 1_555 1_555 1_555 yes
O(1) Cu N(1) C(1) -151.2(2) 1_555 1_555 1_555 1_555 yes
O(1) Cu N(2) C(3) -141.3(3) 1_555 1_555 1_555 1_555 yes
O(1) Cu N(3) C(5) 137.3(2) 1_555 1_555 1_555 1_555 yes
O(1) Cu N(4) C(7) 28.3(2) 1_555 1_555 1_555 1_555 yes
O(1) C(8) N(5) C(9) -1.3(5) 1_555 1_555 1_555 1_555 yes
O(1) C(8) C(7) N(4) 29.0(4) 1_555 1_555 1_555 1_555 yes
O(2) C(10) C(9) N(5) -5.2(4) 1_555 1_555 1_555 1_555 yes
O(3) C(10) C(9) N(5) 175.2(3) 1_555 1_555 1_555 1_555 yes
N(1) Cu O(1) C(8) 173.9(2) 1_555 1_555 1_555 1_555 yes
N(1) Cu N(2) C(3) -45.1(2) 1_555 1_555 1_555 1_555 yes
N(1) Cu N(3) C(5) 47.6(2) 1_555 1_555 1_555 1_555 yes
N(1) Cu N(4) C(7) 63.3(5) 1_555 1_555 1_555 1_555 yes
N(1) C(1) C(2) C(3) 71.4(3) 1_555 1_555 1_555 1_555 yes
N(1) C(1) C(6) C(5) -70.2(3) 1_555 1_555 1_555 1_555 yes
N(2) Cu O(1) C(8) -89.5(4) 1_555 1_555 1_555 1_555 yes
N(2) Cu N(1) C(1) 46.3(2) 1_555 1_555 1_555 1_555 yes
N(2) Cu N(3) C(5) -45.1(2) 1_555 1_555 1_555 1_555 yes
N(2) Cu N(4) C(7) -169.0(2) 1_555 1_555 1_555 1_555 yes
N(2) C(3) C(2) C(1) -72.3(3) 1_555 1_555 1_555 1_555 yes
N(2) C(3) C(4) C(5) 74.5(3) 1_555 1_555 1_555 1_555 yes
N(3) Cu O(1) C(8) 82.5(2) 1_555 1_555 1_555 1_555 yes
N(3) Cu N(1) C(1) -46.7(2) 1_555 1_555 1_555 1_555 yes
N(3) Cu N(2) C(3) 46.5(2) 1_555 1_555 1_555 1_555 yes
N(3) Cu N(4) C(7) -75.2(2) 1_555 1_555 1_555 1_555 yes
N(3) C(5) C(4) C(3) -76.3(3) 1_555 1_555 1_555 1_555 yes
N(3) C(5) C(6) C(1) 75.2(3) 1_555 1_555 1_555 1_555 yes
N(4) Cu O(1) C(8) -13.3(2) 1_555 1_555 1_555 1_555 yes
N(4) Cu N(1) C(1) 174.3(4) 1_555 1_555 1_555 1_555 yes
N(4) Cu N(2) C(3) 144.8(2) 1_555 1_555 1_555 1_555 yes
N(4) Cu N(3) C(5) -140.7(2) 1_555 1_555 1_555 1_555 yes
N(4) C(7) C(8) N(5) -150.3(3) 1_555 1_555 1_555 1_555 yes
C(1) C(2) C(3) C(4) 51.1(3) 1_555 1_555 1_555 1_555 yes
C(1) C(6) C(5) C(4) -48.5(3) 1_555 1_555 1_555 1_555 yes
C(2) C(1) C(6) C(5) 51.3(3) 1_555 1_555 1_555 1_555 yes
C(2) C(3) C(4) C(5) -49.0(3) 1_555 1_555 1_555 1_555 yes
C(3) C(2) C(1) C(6) -51.8(4) 1_555 1_555 1_555 1_555 yes
C(3) C(4) C(5) C(6) 47.3(3) 1_555 1_555 1_555 1_555 yes
C(7) C(8) N(5) C(9) 178.0(3) 1_555 1_555 1_555 1_555 yes
C(8) N(5) C(9) C(10) -170.6(3) 1_555 1_555 1_555 1_555 yes
C(11) C(12) C(13) C(14) -0.7(5) 1_555 1_555 1_555 1_555 yes
C(11) C(16) C(15) C(14) 0.0(5) 1_555 1_555 1_555 1_555 yes
C(11) B C(17) C(18) -110.5(3) 1_555 1_555 1_555 1_555 yes
C(11) B C(17) C(22) 67.8(3) 1_555 1_555 1_555 1_555 yes
C(11) B C(23) C(24) -138.8(3) 1_555 1_555 1_555 1_555 yes
C(11) B C(23) C(28) 43.8(3) 1_555 1_555 1_555 1_555 yes
C(11) B C(29) C(30) -123.2(3) 1_555 1_555 1_555 1_555 yes
C(11) B C(29) C(34) 57.2(3) 1_555 1_555 1_555 1_555 yes
C(12) C(11) C(16) C(15) -0.8(4) 1_555 1_555 1_555 1_555 yes
C(12) C(11) B C(17) 116.1(3) 1_555 1_555 1_555 1_555 yes
C(12) C(11) B C(23) -123.6(3) 1_555 1_555 1_555 1_555 yes
C(12) C(11) B C(29) -5.2(4) 1_555 1_555 1_555 1_555 yes
C(12) C(13) C(14) C(15) -0.1(5) 1_555 1_555 1_555 1_555 yes
C(13) C(12) C(11) C(16) 1.1(4) 1_555 1_555 1_555 1_555 yes
C(13) C(12) C(11) B 177.4(3) 1_555 1_555 1_555 1_555 yes
C(13) C(14) C(15) C(16) 0.5(5) 1_555 1_555 1_555 1_555 yes
C(15) C(16) C(11) B -177.3(3) 1_555 1_555 1_555 1_555 yes
C(16) C(11) B C(17) -67.8(3) 1_555 1_555 1_555 1_555 yes
C(16) C(11) B C(23) 52.4(3) 1_555 1_555 1_555 1_555 yes
C(16) C(11) B C(29) 170.9(2) 1_555 1_555 1_555 1_555 yes
C(17) C(18) C(19) C(20) 0.0(5) 1_555 1_555 1_555 1_555 yes
C(17) C(22) C(21) C(20) -0.7(5) 1_555 1_555 1_555 1_555 yes
C(17) B C(23) C(24) -19.9(4) 1_555 1_555 1_555 1_555 yes
C(17) B C(23) C(28) 162.6(3) 1_555 1_555 1_555 1_555 yes
C(17) B C(29) C(30) 115.6(3) 1_555 1_555 1_555 1_555 yes
C(17) B C(29) C(34) -64.0(3) 1_555 1_555 1_555 1_555 yes
C(18) C(17) C(22) C(21) 1.4(4) 1_555 1_555 1_555 1_555 yes
